data_2227540
loop_
_publ_author_name
'Arman, Hadi D.'
'Kaulgud, Trupta'
'Tiekink, Edward R. T.'

_publ_section_title
;
 1,2,4,5-Tetrafluoro-3,6-diiodobenzene--4-(pyridin-4-ylsulfanyl)pyridine
 (1/1)
;
_journal_coeditor_code HB5647
_journal_issue 10
_journal_name_full 'Acta Crystallographica Section E'
_journal_page_first o2683
_journal_paper_doi 10.1107/S1600536810038316
_journal_volume 66
_journal_year 2010
_chemical_formula_iupac 'C10 H8 N2 S, C6 F4 I2'
_chemical_formula_moiety 'C10 H8 N2 S, C6 F4 I2'
_chemical_formula_sum 'C16 H8 F4 I2 N2 S'
_chemical_formula_weight 590.10
_chemical_name_systematic
;
1,2,4,5-Tetrafluoro-3,6-diiodobenzene--4-(pyridin-4-ylsulfanyl)pyridine (1/1)
;
_space_group_IT_number 15
_symmetry_cell_setting monoclinic
_symmetry_space_group_name_Hall '-C 2yc'
_symmetry_space_group_name_H-M 'C 1 2/c 1'
_atom_sites_solution_hydrogens geom
_atom_sites_solution_primary direct
_atom_sites_solution_secondary difmap
_audit_creation_method SHELXL-97
_cell_angle_alpha 90
_cell_angle_beta 97.989(7)
_cell_angle_gamma 90
_cell_formula_units_Z 4
_cell_length_a 13.804(5)
_cell_length_b 5.829(2)
_cell_length_c 22.164(8)
_cell_measurement_reflns_used 3043
_cell_measurement_temperature 98(2)
_cell_measurement_theta_max 40.2
_cell_measurement_theta_min 3.0
_cell_volume 1766.1(11)
_computing_cell_refinement 'CrystalClear (Molecular Structure Corporation & Rigaku, 2005)'
_computing_data_collection 'CrystalClear (Molecular Structure Corporation & Rigaku, 2005)'
_computing_data_reduction 'CrystalClear (Molecular Structure Corporation & Rigaku, 2005)'
_computing_molecular_graphics 'ORTEP-3 (Farrugia, 1997) and DIAMOND (Brandenburg, 2006)'
_computing_publication_material 'publCIF (Westrip, 2010)'
_computing_structure_refinement 'SHELXL97 (Sheldrick, 2008)'
_computing_structure_solution 'SHELXS97 (Sheldrick, 2008)'
_diffrn_ambient_temperature 98(2)
_diffrn_measured_fraction_theta_full 0.991
_diffrn_measured_fraction_theta_max 0.991
_diffrn_measurement_device_type 'Rigaku AFC12\K/SATURN724'
_diffrn_measurement_method \w
_diffrn_radiation_monochromator graphite
_diffrn_radiation_source 'fine-focus sealed tube'
_diffrn_radiation_type MoK\a
_diffrn_radiation_wavelength 0.71073
_diffrn_reflns_av_R_equivalents 0.027
_diffrn_reflns_av_sigmaI/netI 0.034
_diffrn_reflns_limit_h_max 14
_diffrn_reflns_limit_h_min -17
_diffrn_reflns_limit_k_max 7
_diffrn_reflns_limit_k_min -5
_diffrn_reflns_limit_l_max 26
_diffrn_reflns_limit_l_min -27
_diffrn_reflns_number 5209
_diffrn_reflns_theta_full 26.5
_diffrn_reflns_theta_max 26.5
_diffrn_reflns_theta_min 3.0
_diffrn_standards_decay_% '< 1'
_diffrn_standards_interval_count 0
_diffrn_standards_number 0
_exptl_absorpt_coefficient_mu 3.720
_exptl_absorpt_correction_T_max 1.000
_exptl_absorpt_correction_T_min 0.757
_exptl_absorpt_correction_type multi-scan
_exptl_absorpt_process_details '(ABSCOR; Higashi, 1995)'
_exptl_crystal_colour yellow
_exptl_crystal_density_diffrn 2.219
_exptl_crystal_density_method 'not measured'
_exptl_crystal_description block
_exptl_crystal_F_000 1104
_exptl_crystal_size_max 0.30
_exptl_crystal_size_mid 0.20
_exptl_crystal_size_min 0.05
_refine_diff_density_max 1.34
_refine_diff_density_min -0.63
_refine_ls_extinction_method none
_refine_ls_goodness_of_fit_ref 1.07
_refine_ls_hydrogen_treatment constr
_refine_ls_matrix_type full
_refine_ls_number_parameters 114
_refine_ls_number_reflns 1823
_refine_ls_number_restraints 0
_refine_ls_restrained_S_all 1.07
_refine_ls_R_factor_all 0.036
_refine_ls_R_factor_gt 0.034
_refine_ls_shift/su_max 0.001
_refine_ls_shift/su_max_lt 0.001
_refine_ls_shift/su_mean 0.000
_refine_ls_structure_factor_coef Fsqd
_refine_ls_weighting_details 'calc w=1/[\s^2^(Fo^2^)+(0.0202P)^2^+21.2619P] where P=(Fo^2^+2Fc^2^)/3'
_refine_ls_weighting_scheme calc
_refine_ls_wR_factor_gt 0.072
_refine_ls_wR_factor_ref 0.073
_reflns_number_gt 1733
_reflns_number_total 1823
_reflns_threshold_expression I>2\s(I)
_cod_data_source_file hb5647.cif
_cod_data_source_block I
_cod_original_sg_symbol_H-M 'C 2/c'
_cod_database_code 2227540
_cod_database_fobs_code 2227540

loop_
_symmetry_equiv_pos_as_xyz
'x, y, z'
'-x, y, -z+1/2'
'x+1/2, y+1/2, z'
'-x+1/2, y+1/2, -z+1/2'
'-x, -y, -z'
'x, -y, z-1/2'
'-x+1/2, -y+1/2, -z'
'x+1/2, -y+1/2, z-1/2'

loop_
_atom_site_type_symbol
_atom_site_label
_atom_site_fract_x
_atom_site_fract_y
_atom_site_fract_z
_atom_site_U_iso_or_equiv
_atom_site_adp_type
_atom_site_calc_flag
_atom_site_refinement_flags
_atom_site_occupancy
_atom_site_disorder_assembly
_atom_site_disorder_group
I I1 0.33988(2) 0.75767(5) 0.089898(12) 0.02060(11) Uani d . 1 . .
F F1 0.4107(2) 0.9003(5) -0.03751(12) 0.0253(6) Uani d . 1 . .
F F2 0.5292(2) 0.6993(5) -0.10663(12) 0.0257(6) Uani d . 1 . .
C C1 0.4356(3) 0.6036(8) 0.0360(2) 0.0186(9) Uani d . 1 . .
C C2 0.4540(3) 0.6999(7) -0.0181(2) 0.0180(9) Uani d . 1 . .
C C3 0.5168(3) 0.5980(8) -0.0534(2) 0.0205(9) Uani d . 1 . .
S S1 0.0000 0.4266(3) 0.2500 0.0201(3) Uani d S 1 . .
N N1 0.2103(3) -0.0202(7) 0.15987(18) 0.0248(9) Uani d . 1 . .
C C4 0.1787(3) 0.1842(9) 0.1379(2) 0.0239(10) Uani d . 1 . .
H H4 0.2032 0.2404 0.1028 0.029 Uiso calc R 1 . .
C C5 0.1121(3) 0.3192(8) 0.1635(2) 0.0215(9) Uani d . 1 . .
H H5 0.0905 0.4616 0.1455 0.026 Uiso calc R 1 . .
C C6 0.0779(3) 0.2417(8) 0.2158(2) 0.0191(9) Uani d . 1 . .
C C7 0.1112(3) 0.0326(8) 0.2401(2) 0.0193(9) Uani d . 1 . .
H H7 0.0900 -0.0242 0.2763 0.023 Uiso calc R 1 . .
C C8 0.1762(3) -0.0926(8) 0.2104(2) 0.0203(9) Uani d . 1 . .
H H8 0.1977 -0.2373 0.2268 0.024 Uiso calc R 1 . .

loop_
_atom_site_aniso_label
_atom_site_aniso_U_11
_atom_site_aniso_U_22
_atom_site_aniso_U_33
_atom_site_aniso_U_12
_atom_site_aniso_U_13
_atom_site_aniso_U_23
I1 0.01922(17) 0.02358(17) 0.01968(17) 0.00034(12) 0.00505(11) -0.00148(11)
F1 0.0271(15) 0.0212(14) 0.0285(15) 0.0061(12) 0.0072(12) 0.0045(11)
F2 0.0288(16) 0.0283(14) 0.0218(14) 0.0026(12) 0.0099(11) 0.0084(11)
C1 0.013(2) 0.023(2) 0.020(2) -0.0024(17) 0.0021(16) -0.0062(17)
C2 0.015(2) 0.017(2) 0.021(2) -0.0005(17) -0.0009(16) 0.0016(16)
C3 0.021(2) 0.023(2) 0.018(2) -0.0036(19) 0.0029(17) 0.0006(17)
S1 0.0203(8) 0.0166(7) 0.0245(8) 0.000 0.0068(6) 0.000
N1 0.020(2) 0.026(2) 0.028(2) 0.0012(17) 0.0057(16) -0.0018(17)
C4 0.017(2) 0.031(3) 0.023(2) -0.0047(19) 0.0040(18) 0.0002(19)
C5 0.022(2) 0.020(2) 0.022(2) -0.0007(18) 0.0005(18) 0.0007(17)
C6 0.015(2) 0.020(2) 0.023(2) -0.0012(17) 0.0041(17) -0.0043(17)
C7 0.014(2) 0.019(2) 0.024(2) -0.0025(17) 0.0003(17) -0.0017(17)
C8 0.016(2) 0.018(2) 0.026(2) -0.0010(17) -0.0013(17) -0.0009(17)

loop_
_atom_type_symbol
_atom_type_description
_atom_type_scat_dispersion_real
_atom_type_scat_dispersion_imag
_atom_type_scat_source
C C 0.0033 0.0016 'International Tables Vol C Tables 4.2.6.8 and 6.1.1.4'
H H 0.0000 0.0000 'International Tables Vol C Tables 4.2.6.8 and 6.1.1.4'
N N 0.0061 0.0033 'International Tables Vol C Tables 4.2.6.8 and 6.1.1.4'
F F 0.0171 0.0103 'International Tables Vol C Tables 4.2.6.8 and 6.1.1.4'
S S 0.1246 0.1234 'International Tables Vol C Tables 4.2.6.8 and 6.1.1.4'
I I -0.4742 1.8119 'International Tables Vol C Tables 4.2.6.8 and 6.1.1.4'

loop_
_geom_angle_atom_site_label_1
_geom_angle_atom_site_label_2
_geom_angle_atom_site_label_3
_geom_angle_site_symmetry_1
_geom_angle_site_symmetry_3
_geom_angle
_geom_angle_publ_flag
C2 C1 C3 . 5_665 116.9(4) ?
C2 C1 I1 . . 121.8(3) ?
C3 C1 I1 5_665 . 121.3(3) ?
C1 C2 F1 . . 120.0(4) ?
C1 C2 C3 . . 121.6(4) ?
F1 C2 C3 . . 118.4(4) ?
F2 C3 C1 . 5_665 120.3(4) ?
F2 C3 C2 . . 118.2(4) ?
C1 C3 C2 5_665 . 121.5(4) ?
C6 S1 C6 2 . 104.8(3) ?
C8 N1 C4 . . 116.7(4) ?
N1 C4 C5 . . 123.9(4) ?
N1 C4 H4 . . 118.0 ?
C5 C4 H4 . . 118.0 ?
C6 C5 C4 . . 118.5(4) ?
C6 C5 H5 . . 120.7 ?
C4 C5 H5 . . 120.7 ?
C7 C6 C5 . . 118.6(4) ?
C7 C6 S1 . . 124.0(4) ?
C5 C6 S1 . . 117.3(3) ?
C6 C7 C8 . . 118.6(4) ?
C6 C7 H7 . . 120.7 ?
C8 C7 H7 . . 120.7 ?
N1 C8 C7 . . 123.7(4) ?
N1 C8 H8 . . 118.2 ?
C7 C8 H8 . . 118.2 ?

loop_
_geom_bond_atom_site_label_1
_geom_bond_atom_site_label_2
_geom_bond_site_symmetry_2
_geom_bond_distance
_geom_bond_publ_flag
I1 C1 . 2.101(4) ?
F1 C2 . 1.355(5) ?
F2 C3 . 1.352(5) ?
C1 C2 . 1.379(6) ?
C1 C3 5_665 1.375(6) ?
C2 C3 . 1.381(6) ?
C3 C1 5_665 1.375(6) ?
S1 C6 2 1.766(4) ?
S1 C6 . 1.766(4) ?
N1 C8 . 1.342(6) ?
N1 C4 . 1.337(6) ?
C4 C5 . 1.389(7) ?
C4 H4 . 0.9500 ?
C5 C6 . 1.387(6) ?
C5 H5 . 0.9500 ?
C6 C7 . 1.385(6) ?
C7 C8 . 1.392(6) ?
C7 H7 . 0.9500 ?
C8 H8 . 0.9500 ?

loop_
_geom_hbond_atom_site_label_D
_geom_hbond_atom_site_label_H
_geom_hbond_atom_site_label_A
_geom_hbond_site_symmetry_A
_geom_hbond_distance_DH
_geom_hbond_distance_HA
_geom_hbond_distance_DA
_geom_hbond_angle_DHA
C5 H5 F1 7_565 0.95 2.52 3.213(5) 130
C8 H8 Cg1 4_545 0.95 2.82 3.557(5) 135

loop_
_geom_torsion_atom_site_label_1
_geom_torsion_atom_site_label_2
_geom_torsion_atom_site_label_3
_geom_torsion_atom_site_label_4
_geom_torsion_site_symmetry_1
_geom_torsion_site_symmetry_2
_geom_torsion_site_symmetry_3
_geom_torsion_site_symmetry_4
_geom_torsion
_geom_torsion_publ_flag
C3 C1 C2 F1 5_665 . . . -179.1(4) ?
I1 C1 C2 F1 . . . . 0.6(6) ?
C3 C1 C2 C3 5_665 . . . 0.4(7) ?
I1 C1 C2 C3 . . . . -179.9(3) ?
C1 C2 C3 F2 . . . . 178.2(4) ?
F1 C2 C3 F2 . . . . -2.3(6) ?
C1 C2 C3 C1 . . . 5_665 -0.4(8) ?
F1 C2 C3 C1 . . . 5_665 179.0(4) ?
C8 N1 C4 C5 . . . . -1.5(7) ?
N1 C4 C5 C6 . . . . 1.7(7) ?
C4 C5 C6 C7 . . . . -0.3(7) ?
C4 C5 C6 S1 . . . . 175.7(4) ?
C6 S1 C6 C7 2 . . . -34.9(3) ?
C6 S1 C6 C5 2 . . . 149.3(4) ?
C5 C6 C7 C8 . . . . -1.1(6) ?
S1 C6 C7 C8 . . . . -176.8(3) ?
C4 N1 C8 C7 . . . . 0.0(7) ?
C6 C7 C8 N1 . . . . 1.3(7) ?
